data_7034155
loop_
_publ_author_name
'Roux, Y.'
'Ghattas, W.'
'Avenier, F.'
'Guillot, R.'
'Simaan, A. J.'
'Mahy, J.-P.'

_publ_section_title
;
 Synthesis and characterization of [Fe(BPMEN)ACC]SbF6: a structural and
 functional mimic of ACC-oxidase.
;
_journal_issue 13
_journal_name_full 'Dalton transactions (Cambridge, England : 2003)'
_journal_page_first 5966
_journal_page_last 5968
_journal_paper_doi 10.1039/c5dt00347d
_journal_volume 44
_journal_year 2015
_chemical_formula_moiety 'C20 H28 Fe N5 O2, F6 Sb '
_chemical_formula_sum 'C20 H28 F6 Fe N5 O2 Sb'
_chemical_formula_weight 662.08
_space_group_IT_number 14
_symmetry_cell_setting monoclinic
_symmetry_Int_Tables_number 14
_symmetry_space_group_name_Hall '-P 2ybc'
_symmetry_space_group_name_H-M 'P 1 21/c 1'
_atom_sites_solution_hydrogens geom
_atom_sites_solution_primary direct
_atom_sites_solution_secondary difmap
_audit_creation_method SHELXL-97
_audit_update_record
;
2014-10-15 deposited with the CCDC.
2015-02-24 downloaded from the CCDC.
;
_cell_angle_alpha 90.00
_cell_angle_beta 100.1960(10)
_cell_angle_gamma 90.00
_cell_formula_units_Z 4
_cell_length_a 10.6202(3)
_cell_length_b 20.6412(6)
_cell_length_c 11.6374(3)
_cell_measurement_reflns_used 9938
_cell_measurement_temperature 100(1)
_cell_measurement_theta_max 30.35
_cell_measurement_theta_min 2.77
_cell_volume 2510.79(12)
_computing_cell_refinement 'Bruker SAINT'
_computing_data_collection 'Bruker APEX2'
_computing_data_reduction 'Bruker SAINT'
_computing_structure_refinement 'SHELXL-97 (Sheldrick, 1997)'
_computing_structure_solution 'SHELXS-97 (Sheldrick, 1990)'
_diffrn_ambient_temperature 100(1)
_diffrn_measured_fraction_theta_full 0.983
_diffrn_measured_fraction_theta_max 0.971
_diffrn_measurement_device_type 'Bruker APEX-II CCD'
_diffrn_measurement_method '\f and \w scans'
_diffrn_radiation_monochromator graphite
_diffrn_radiation_probe x-ray
_diffrn_radiation_type MoK\a
_diffrn_radiation_wavelength 0.71073
_diffrn_reflns_av_R_equivalents 0.0485
_diffrn_reflns_av_sigmaI/netI 0.0309
_diffrn_reflns_limit_h_max 15
_diffrn_reflns_limit_h_min -15
_diffrn_reflns_limit_k_max 29
_diffrn_reflns_limit_k_min -29
_diffrn_reflns_limit_l_max 12
_diffrn_reflns_limit_l_min -16
_diffrn_reflns_number 61655
_diffrn_reflns_theta_full 25.00
_diffrn_reflns_theta_max 30.63
_diffrn_reflns_theta_min 1.95
_diffrn_source 'fine-focus sealed tube'
_diffrn_source_type 'kappa X8 APEX II Bruker ICMMO'
_exptl_absorpt_coefficient_mu 1.725
_exptl_absorpt_correction_T_max 0.9383
_exptl_absorpt_correction_T_min 0.8819
_exptl_absorpt_correction_type multi-scan
_exptl_absorpt_process_details SADABS
_exptl_crystal_colour 'pale yellow'
_exptl_crystal_density_diffrn 1.752
_exptl_crystal_density_method 'not measured'
_exptl_crystal_description bloc
_exptl_crystal_F_000 1320
_exptl_crystal_size_max 0.08
_exptl_crystal_size_mid 0.07
_exptl_crystal_size_min 0.04
_refine_diff_density_max 2.053
_refine_diff_density_min -1.336
_refine_diff_density_rms 0.107
_refine_ls_extinction_method none
_refine_ls_goodness_of_fit_ref 1.068
_refine_ls_hydrogen_treatment constr
_refine_ls_matrix_type full
_refine_ls_number_parameters 318
_refine_ls_number_reflns 7528
_refine_ls_number_restraints 0
_refine_ls_restrained_S_all 1.068
_refine_ls_R_factor_all 0.0531
_refine_ls_R_factor_gt 0.0368
_refine_ls_shift/su_max 0.001
_refine_ls_shift/su_mean 0.000
_refine_ls_structure_factor_coef Fsqd
_refine_ls_weighting_details 'calc w=1/[\s^2^(Fo^2^)+(0.0310P)^2^+5.1661P] where P=(Fo^2^+2Fc^2^)/3'
_refine_ls_weighting_scheme calc
_refine_ls_wR_factor_gt 0.0806
_refine_ls_wR_factor_ref 0.0892
_reflns_number_gt 6041
_reflns_number_total 7528
_reflns_threshold_expression >2sigma(I)
_cod_data_source_file c5dt00347d2.cif
_cod_data_source_block 2
_cod_depositor_comments 'Adding full bibliography for 7034155--7034156.cif.'
_cod_original_sg_symbol_H-M 'P 21/c'
_cod_database_code 7034155

loop_
_symmetry_equiv_pos_as_xyz
'x, y, z'
'-x, y+1/2, -z+1/2'
'-x, -y, -z'
'x, -y-1/2, z-1/2'

loop_
_atom_site_label
_atom_site_type_symbol
_atom_site_fract_x
_atom_site_fract_y
_atom_site_fract_z
_atom_site_U_iso_or_equiv
_atom_site_adp_type
_atom_site_occupancy
_atom_site_symmetry_multiplicity
_atom_site_calc_flag
_atom_site_refinement_flags
C1 C 0.9274(3) 0.70385(13) 0.4757(2) 0.0184(5) Uani 1 1 d .
C2 C 1.0012(3) 0.71678(13) 0.5964(2) 0.0184(5) Uani 1 1 d .
C3 C 1.0595(4) 0.78265(17) 0.6174(3) 0.0389(9) Uani 1 1 d .
H3A H 1.0468 0.8131 0.5528 0.047 Uiso 1 1 calc R
H3B H 1.0617 0.8020 0.6937 0.047 Uiso 1 1 calc R
C4 C 1.1436(3) 0.72558(19) 0.6093(3) 0.0358(8) Uani 1 1 d .
H4A H 1.1965 0.7103 0.6807 0.043 Uiso 1 1 calc R
H4B H 1.1817 0.7214 0.5398 0.043 Uiso 1 1 calc R
C5 C 0.4869(3) 0.62559(17) 0.6571(3) 0.0347(7) Uani 1 1 d .
H5A H 0.4048 0.6043 0.6344 0.042 Uiso 1 1 calc R
H5B H 0.4722 0.6667 0.6930 0.042 Uiso 1 1 calc R
C6 C 0.5733(3) 0.58371(16) 0.7449(3) 0.0304(7) Uani 1 1 d .
H6A H 0.5346 0.5778 0.8137 0.036 Uiso 1 1 calc R
H6B H 0.5826 0.5414 0.7111 0.036 Uiso 1 1 calc R
C7 C 0.7009(4) 0.66134(16) 0.8728(3) 0.0346(7) Uani 1 1 d .
H7A H 0.6824 0.6398 0.9410 0.052 Uiso 1 1 calc R
H7B H 0.6366 0.6935 0.8478 0.052 Uiso 1 1 calc R
H7C H 0.7832 0.6818 0.8909 0.052 Uiso 1 1 calc R
C8 C 0.5187(3) 0.58415(17) 0.4672(3) 0.0376(8) Uani 1 1 d .
H8A H 0.5559 0.5449 0.5024 0.056 Uiso 1 1 calc R
H8B H 0.5554 0.5940 0.3995 0.056 Uiso 1 1 calc R
H8C H 0.4280 0.5786 0.4445 0.056 Uiso 1 1 calc R
C9 C 0.7961(3) 0.56313(14) 0.8203(2) 0.0234(6) Uani 1 1 d .
H9A H 0.7651 0.5364 0.8780 0.028 Uiso 1 1 calc R
H9B H 0.8757 0.5831 0.8574 0.028 Uiso 1 1 calc R
C10 C 0.8201(3) 0.52139(14) 0.7207(2) 0.0214(5) Uani 1 1 d .
C11 C 0.8548(3) 0.45686(15) 0.7360(3) 0.0275(6) Uani 1 1 d .
H11 H 0.8613 0.4373 0.8088 0.033 Uiso 1 1 calc R
C12 C 0.8795(3) 0.42206(14) 0.6405(3) 0.0297(7) Uani 1 1 d .
H12 H 0.9032 0.3787 0.6484 0.036 Uiso 1 1 calc R
C13 C 0.8686(3) 0.45229(14) 0.5342(3) 0.0255(6) Uani 1 1 d .
H13 H 0.8851 0.4299 0.4692 0.031 Uiso 1 1 calc R
C14 C 0.8325(3) 0.51671(13) 0.5257(2) 0.0200(5) Uani 1 1 d .
H14 H 0.8249 0.5370 0.4535 0.024 Uiso 1 1 calc R
C15 C 0.4933(3) 0.69836(15) 0.4933(3) 0.0300(7) Uani 1 1 d .
H15A H 0.4006 0.6977 0.4811 0.036 Uiso 1 1 calc R
H15B H 0.5192 0.7019 0.4177 0.036 Uiso 1 1 calc R
C16 C 0.5429(3) 0.75578(15) 0.5679(3) 0.0262(6) Uani 1 1 d .
C17 C 0.4728(3) 0.81161(17) 0.5700(3) 0.0355(8) Uani 1 1 d .
H17 H 0.3896 0.8142 0.5285 0.043 Uiso 1 1 calc R
C18 C 0.5272(4) 0.86373(17) 0.6344(3) 0.0384(8) Uani 1 1 d .
H18 H 0.4822 0.9023 0.6354 0.046 Uiso 1 1 calc R
C19 C 0.6502(4) 0.85766(16) 0.6977(3) 0.0353(7) Uani 1 1 d .
H19 H 0.6888 0.8919 0.7425 0.042 Uiso 1 1 calc R
C20 C 0.7139(3) 0.80010(14) 0.6929(3) 0.0258(6) Uani 1 1 d .
H20 H 0.7965 0.7962 0.7351 0.031 Uiso 1 1 calc R
N1 N 0.9492(2) 0.68606(11) 0.69084(19) 0.0172(4) Uani 1 1 d .
H1A H 0.9477 0.7143 0.7494 0.021 Uiso 1 1 calc R
H1B H 0.9974 0.6518 0.7190 0.021 Uiso 1 1 calc R
N2 N 0.7013(2) 0.61395(11) 0.7792(2) 0.0213(5) Uani 1 1 d .
N3 N 0.5446(2) 0.63755(13) 0.5514(2) 0.0279(5) Uani 1 1 d .
N4 N 0.6623(2) 0.74941(12) 0.6301(2) 0.0233(5) Uani 1 1 d .
N5 N 0.8081(2) 0.55119(11) 0.6166(2) 0.0192(4) Uani 1 1 d .
O1 O 0.82135(19) 0.67376(10) 0.46850(17) 0.0215(4) Uani 1 1 d .
O2 O 0.97319(19) 0.72310(10) 0.39106(17) 0.0225(4) Uani 1 1 d .
F1 F 0.84738(18) -0.03721(9) 0.62016(18) 0.0357(4) Uani 1 1 d .
F2 F 0.67972(19) 0.00811(9) 0.74406(19) 0.0369(4) Uani 1 1 d .
F3 F 0.70128(19) 0.12449(10) 0.65738(17) 0.0352(4) Uani 1 1 d .
F4 F 0.8716(2) 0.08013(12) 0.5362(2) 0.0515(6) Uani 1 1 d .
F5 F 0.6431(2) 0.02476(12) 0.5135(2) 0.0493(6) Uani 1 1 d .
F6 F 0.90522(18) 0.06243(10) 0.76364(17) 0.0345(4) Uani 1 1 d .
Fe Fe 0.75361(4) 0.654603(18) 0.61620(3) 0.01665(8) Uani 1 1 d .
Sb Sb 0.774246(18) 0.043389(10) 0.637509(16) 0.02310(6) Uani 1 1 d .

loop_
_atom_site_aniso_label
_atom_site_aniso_U_11
_atom_site_aniso_U_22
_atom_site_aniso_U_33
_atom_site_aniso_U_23
_atom_site_aniso_U_13
_atom_site_aniso_U_12
C1 0.0231(12) 0.0172(12) 0.0157(12) 0.0019(9) 0.0054(10) 0.0009(9)
C2 0.0206(12) 0.0219(12) 0.0137(12) 0.0006(9) 0.0061(9) -0.0047(9)
C3 0.063(2) 0.0327(17) 0.0224(16) -0.0041(13) 0.0125(15) -0.0281(16)
C4 0.0230(14) 0.063(2) 0.0224(16) 0.0038(15) 0.0060(12) -0.0166(15)
C5 0.0269(15) 0.0371(18) 0.042(2) 0.0113(15) 0.0127(14) -0.0024(13)
C6 0.0257(14) 0.0309(16) 0.0377(18) 0.0115(13) 0.0141(13) -0.0019(12)
C7 0.048(2) 0.0332(17) 0.0276(17) -0.0012(13) 0.0211(15) 0.0020(14)
C8 0.0273(15) 0.0349(18) 0.048(2) -0.0054(15) 0.0002(14) -0.0095(13)
C9 0.0288(14) 0.0254(13) 0.0171(13) 0.0031(10) 0.0072(11) 0.0020(11)
C10 0.0238(13) 0.0231(13) 0.0184(13) 0.0027(10) 0.0071(10) 0.0000(10)
C11 0.0351(15) 0.0266(14) 0.0223(14) 0.0102(12) 0.0096(12) 0.0050(12)
C12 0.0406(17) 0.0198(14) 0.0303(17) 0.0040(11) 0.0111(13) 0.0052(12)
C13 0.0313(14) 0.0238(14) 0.0238(15) -0.0013(11) 0.0110(11) 0.0001(11)
C14 0.0219(12) 0.0229(13) 0.0160(13) 0.0013(10) 0.0054(10) -0.0028(10)
C15 0.0246(14) 0.0315(16) 0.0328(17) 0.0096(13) 0.0020(12) -0.0004(12)
C16 0.0251(14) 0.0290(15) 0.0249(15) 0.0068(12) 0.0057(11) 0.0018(11)
C17 0.0324(16) 0.0393(18) 0.0361(19) 0.0146(14) 0.0097(14) 0.0094(14)
C18 0.047(2) 0.0307(17) 0.040(2) 0.0119(14) 0.0154(16) 0.0148(15)
C19 0.048(2) 0.0280(16) 0.0315(18) 0.0034(13) 0.0107(15) 0.0035(14)
C20 0.0325(15) 0.0228(14) 0.0232(15) 0.0018(11) 0.0077(12) 0.0012(11)
N1 0.0202(10) 0.0203(11) 0.0123(10) 0.0006(8) 0.0062(8) -0.0019(8)
N2 0.0242(11) 0.0227(11) 0.0195(12) 0.0030(9) 0.0106(9) 0.0001(9)
N3 0.0221(12) 0.0266(13) 0.0344(15) 0.0028(11) 0.0028(10) -0.0043(9)
N4 0.0227(11) 0.0252(12) 0.0229(12) 0.0045(9) 0.0064(9) 0.0025(9)
N5 0.0238(11) 0.0203(11) 0.0146(11) 0.0019(8) 0.0062(8) -0.0032(8)
O1 0.0236(9) 0.0266(10) 0.0142(9) 0.0025(7) 0.0031(7) -0.0067(8)
O2 0.0285(10) 0.0267(10) 0.0145(9) 0.0031(7) 0.0096(8) -0.0010(8)
F1 0.0316(9) 0.0377(11) 0.0380(11) -0.0135(8) 0.0069(8) 0.0064(8)
F2 0.0399(11) 0.0325(10) 0.0442(12) 0.0023(9) 0.0234(9) 0.0003(8)
F3 0.0424(11) 0.0328(10) 0.0297(10) 0.0019(8) 0.0043(8) 0.0070(8)
F4 0.0627(15) 0.0607(15) 0.0393(13) 0.0073(11) 0.0316(11) -0.0061(12)
F5 0.0410(12) 0.0598(14) 0.0389(12) -0.0168(10) -0.0156(9) 0.0107(10)
F6 0.0331(10) 0.0375(10) 0.0290(10) -0.0082(8) -0.0047(8) -0.0018(8)
Fe 0.01727(17) 0.01805(17) 0.01554(19) 0.00230(13) 0.00536(13) -0.00261(13)
Sb 0.02300(9) 0.03047(10) 0.01614(9) -0.00365(7) 0.00431(6) -0.00058(7)

loop_
_atom_type_symbol
_atom_type_description
_atom_type_scat_dispersion_real
_atom_type_scat_dispersion_imag
_atom_type_scat_source
C C 0.0031 0.0016 'International Tables Vol C Tables 4.2.6.8 and 6.1.1.4'
H H 0.0000 0.0000 'International Tables Vol C Tables 4.2.6.8 and 6.1.1.4'
N N 0.0061 0.0033 'International Tables Vol C Tables 4.2.6.8 and 6.1.1.4'
O O 0.0109 0.0061 'International Tables Vol C Tables 4.2.6.8 and 6.1.1.4'
F F 0.0176 0.0103 'International Tables Vol C Tables 4.2.6.8 and 6.1.1.4'
Fe Fe 0.3460 0.8476 'International Tables Vol C Tables 4.2.6.8 and 6.1.1.4'
Sb Sb -0.5870 1.5507 'International Tables Vol C Tables 4.2.6.8 and 6.1.1.4'

loop_
_geom_angle_atom_site_label_1
_geom_angle_atom_site_label_2
_geom_angle_atom_site_label_3
_geom_angle
O2 C1 O1 124.7(3)
O2 C1 C2 118.2(2)
O1 C1 C2 117.1(2)
N1 C2 C3 118.2(2)
N1 C2 C4 119.0(2)
C3 C2 C4 59.6(2)
N1 C2 C1 114.9(2)
C3 C2 C1 116.4(2)
C4 C2 C1 117.5(2)
C4 C3 C2 60.5(2)
C3 C4 C2 59.9(2)
N3 C5 C6 111.2(3)
N2 C6 C5 110.9(2)
N2 C9 C10 110.9(2)
N5 C10 C11 122.5(3)
N5 C10 C9 115.5(2)
C11 C10 C9 122.0(3)
C10 C11 C12 118.6(3)
C13 C12 C11 119.3(3)
C12 C13 C14 118.7(3)
N5 C14 C13 123.0(3)
N3 C15 C16 109.9(3)
N4 C16 C17 122.2(3)
N4 C16 C15 115.5(3)
C17 C16 C15 122.3(3)
C16 C17 C18 119.2(3)
C17 C18 C19 118.9(3)
C20 C19 C18 118.8(3)
N4 C20 C19 122.8(3)
C2 N1 Fe 106.70(15)
C7 N2 C9 109.0(2)
C7 N2 C6 110.9(3)
C9 N2 C6 109.2(2)
C7 N2 Fe 114.52(19)
C9 N2 Fe 106.58(16)
C6 N2 Fe 106.46(18)
C8 N3 C15 108.7(3)
C8 N3 C5 111.8(3)
C15 N3 C5 110.2(3)
C8 N3 Fe 113.5(2)
C15 N3 Fe 106.40(18)
C5 N3 Fe 106.03(19)
C20 N4 C16 118.2(3)
C20 N4 Fe 126.3(2)
C16 N4 Fe 115.5(2)
C14 N5 C10 117.9(2)
C14 N5 Fe 126.79(18)
C10 N5 Fe 115.28(18)
C1 O1 Fe 118.91(17)
O1 Fe N4 96.69(9)
O1 Fe N1 79.89(8)
N4 Fe N1 96.08(9)
O1 Fe N5 93.35(8)
N4 Fe N5 167.38(9)
N1 Fe N5 93.18(8)
O1 Fe N2 167.94(9)
N4 Fe N2 95.32(9)
N1 Fe N2 97.74(8)
N5 Fe N2 74.90(9)
O1 Fe N3 103.04(9)
N4 Fe N3 75.02(9)
N1 Fe N3 170.83(9)
N5 Fe N3 95.30(9)
N2 Fe N3 81.16(10)
F5 Sb F1 90.03(9)
F5 Sb F4 90.94(12)
F1 Sb F4 90.35(10)
F5 Sb F2 91.02(11)
F1 Sb F2 90.41(9)
F4 Sb F2 177.89(10)
F5 Sb F3 90.64(9)
F1 Sb F3 179.16(9)
F4 Sb F3 90.14(10)
F2 Sb F3 89.07(9)
F5 Sb F6 179.37(10)
F1 Sb F6 90.36(9)
F4 Sb F6 89.55(10)
F2 Sb F6 88.48(9)
F3 Sb F6 88.96(9)

loop_
_geom_bond_atom_site_label_1
_geom_bond_atom_site_label_2
_geom_bond_distance
C1 O2 1.239(3)
C1 O1 1.276(3)
C1 C2 1.506(4)
C2 N1 1.459(3)
C2 C3 1.496(4)
C2 C4 1.504(4)
C3 C4 1.491(6)
C5 N3 1.489(4)
C5 C6 1.517(5)
C6 N2 1.485(4)
C7 N2 1.465(4)
C8 N3 1.469(4)
C9 N2 1.474(4)
C9 C10 1.502(4)
C10 N5 1.344(3)
C10 C11 1.385(4)
C11 C12 1.387(4)
C12 C13 1.371(4)
C13 C14 1.382(4)
C14 N5 1.338(4)
C15 N3 1.483(4)
C15 C16 1.508(5)
C16 N4 1.350(4)
C16 C17 1.375(4)
C17 C18 1.378(5)
C18 C19 1.387(5)
C19 C20 1.373(4)
C20 N4 1.337(4)
N1 Fe 2.203(2)
N2 Fe 2.232(2)
N3 Fe 2.242(3)
N4 Fe 2.203(2)
N5 Fe 2.211(2)
O1 Fe 2.0164(19)
F1 Sb 1.8620(19)
F2 Sb 1.8752(19)
F3 Sb 1.8760(19)
F4 Sb 1.862(2)
F5 Sb 1.860(2)
F6 Sb 1.8765(18)
